data_7008811
loop_
_publ_author_name
'Alberola, Antonio'
'Farley, Robert D.'
'Humphrey, Simon M.'
'McManus, Gordon D.'
'Murphy, Damien M.'
'Rawson, Jeremy M.'

_publ_section_title
;
 EPR studies on the thiophenodithiazolyl radical, C4H2S3N.
;
_journal_issue 24
_journal_name_full 'Dalton transactions (Cambridge, England : 2003)'
_journal_page_first 3838
_journal_page_last 3845
_journal_paper_doi 10.1039/b508912c
_journal_year 2005
_chemical_formula_moiety 'C4 H2 N S3, H O4 S'
_chemical_formula_sum 'C4 H3 N O4 S4'
_chemical_formula_weight 257.31
_chemical_name_systematic
;
?
;
_space_group_IT_number 14
_symmetry_cell_setting monoclinic
_symmetry_space_group_name_Hall '-P 2ybc'
_symmetry_space_group_name_H-M 'P 1 21/c 1'
_atom_sites_solution_hydrogens geom
_atom_sites_solution_primary direct
_atom_sites_solution_secondary difmap
_audit_creation_method SHELXL-97
_cell_angle_alpha 90.00
_cell_angle_beta 93.331(3)
_cell_angle_gamma 90.00
_cell_formula_units_Z 4
_cell_length_a 6.7711(3)
_cell_length_b 16.1514(6)
_cell_length_c 7.6578(3)
_cell_measurement_reflns_used 6033
_cell_measurement_temperature 180(2)
_cell_measurement_theta_max 27.48
_cell_measurement_theta_min 1.02
_cell_volume 836.06(6)
_computing_cell_refinement 'HKL Scalepack (Otwinowski & Minor 1997)'
_computing_data_reduction
;
HKL Denzo and Scalepack (Otwinowski & Minor 1997)
;
_computing_publication_material 'SHELXL-97 (Sheldrick 1997)'
_computing_structure_refinement 'SHELXL-97 (Sheldrick 1997)'
_computing_structure_solution 'SIR-92 (Altomare et al. 1994)'
_diffrn_ambient_temperature 180(2)
_diffrn_measured_fraction_theta_full 0.990
_diffrn_measured_fraction_theta_max 0.990
_diffrn_measurement_device_type 'Nonius Kappa CCD'
_diffrn_measurement_method 'Thin slice \w and \f scans'
_diffrn_radiation_source 'fine-focus sealed tube'
_diffrn_radiation_type MoK\a
_diffrn_radiation_wavelength 0.71073
_diffrn_reflns_av_R_equivalents 0.0705
_diffrn_reflns_av_sigmaI/netI 0.0481
_diffrn_reflns_limit_h_max 8
_diffrn_reflns_limit_h_min -8
_diffrn_reflns_limit_k_max 19
_diffrn_reflns_limit_k_min -17
_diffrn_reflns_limit_l_max 9
_diffrn_reflns_limit_l_min -9
_diffrn_reflns_number 6373
_diffrn_reflns_theta_full 24.99
_diffrn_reflns_theta_max 24.99
_diffrn_reflns_theta_min 3.93
_exptl_absorpt_coefficient_mu 1.113
_exptl_absorpt_correction_T_max 0.9781
_exptl_absorpt_correction_T_min 0.8781
_exptl_crystal_density_diffrn 2.044
_exptl_crystal_density_method 'not measured'
_exptl_crystal_F_000 520
_exptl_crystal_size_max 0.12
_exptl_crystal_size_mid 0.10
_exptl_crystal_size_min 0.02
_refine_diff_density_max 0.566
_refine_diff_density_min -0.681
_refine_diff_density_rms 0.123
_refine_ls_extinction_method none
_refine_ls_goodness_of_fit_ref 1.131
_refine_ls_hydrogen_treatment mixed
_refine_ls_matrix_type full
_refine_ls_number_parameters 118
_refine_ls_number_reflns 1450
_refine_ls_number_restraints 0
_refine_ls_restrained_S_all 1.131
_refine_ls_R_factor_all 0.0575
_refine_ls_R_factor_gt 0.0484
_refine_ls_shift/su_max 0.000
_refine_ls_shift/su_mean 0.000
_refine_ls_structure_factor_coef Fsqd
_refine_ls_weighting_details 'calc w=1/[\s^2^(Fo^2^)+(0.0682P)^2^+1.4351P] where P=(Fo^2^+2Fc^2^)/3'
_refine_ls_weighting_scheme calc
_refine_ls_wR_factor_gt 0.1246
_refine_ls_wR_factor_ref 0.1304
_reflns_number_gt 1244
_reflns_number_total 1450
_reflns_threshold_expression >2sigma(I)
_cod_data_source_file b508912c.txt
_cod_data_source_block jr0331
_cod_original_sg_symbol_H-M P2(1)/c
_cod_database_code 7008811

loop_
_symmetry_equiv_pos_as_xyz
'x, y, z'
'-x, y+1/2, -z+1/2'
'-x, -y, -z'
'x, -y-1/2, z-1/2'

loop_
_atom_site_label
_atom_site_type_symbol
_atom_site_fract_x
_atom_site_fract_y
_atom_site_fract_z
_atom_site_U_iso_or_equiv
_atom_site_adp_type
_atom_site_occupancy
_atom_site_symmetry_multiplicity
_atom_site_calc_flag
_atom_site_refinement_flags
_atom_site_disorder_assembly
_atom_site_disorder_group
S1 S 0.80922(15) 0.08849(7) 0.07437(14) 0.0271(3) Uani 1 1 d . . .
S2 S 0.65602(15) -0.04901(6) 0.23096(14) 0.0263(3) Uani 1 1 d . . .
S3 S 0.26835(16) 0.15372(6) 0.28483(16) 0.0311(3) Uani 1 1 d . . .
N1 N 0.8287(5) -0.0075(2) 0.1259(5) 0.0271(8) Uani 1 1 d . . .
C1 C 0.4706(6) 0.1776(3) 0.1762(6) 0.0291(10) Uani 1 1 d . . .
H1 H 0.4993 0.2308 0.1313 0.035 Uiso 1 1 calc R . .
C2 C 0.5877(6) 0.1086(2) 0.1626(5) 0.0231(9) Uani 1 1 d . . .
C3 C 0.5057(6) 0.0369(2) 0.2438(5) 0.0222(9) Uani 1 1 d . . .
C4 C 0.3288(6) 0.0526(2) 0.3162(6) 0.0249(9) Uani 1 1 d . . .
H4 H 0.2522 0.0131 0.3747 0.030 Uiso 1 1 calc R . .
S4 S 0.84575(15) 0.16288(6) 0.58192(13) 0.0232(3) Uani 1 1 d . . .
O1 O 0.8239(5) 0.23996(19) 0.4854(4) 0.0340(8) Uani 1 1 d . . .
O2 O 1.0021(4) 0.18087(19) 0.7371(4) 0.0316(7) Uani 1 1 d . . .
H2A H 0.9472 0.2061 0.8170 0.047 Uiso 1 1 calc R . .
O4 O 0.6640(4) 0.13912(18) 0.6581(4) 0.0326(7) Uani 1 1 d . . .
O5 O 0.9338(5) 0.09782(18) 0.4848(4) 0.0316(7) Uani 1 1 d . . .

loop_
_atom_site_aniso_label
_atom_site_aniso_U_11
_atom_site_aniso_U_22
_atom_site_aniso_U_33
_atom_site_aniso_U_23
_atom_site_aniso_U_13
_atom_site_aniso_U_12
S1 0.0188(6) 0.0294(6) 0.0336(6) 0.0031(4) 0.0076(4) -0.0008(4)
S2 0.0215(6) 0.0241(6) 0.0342(6) 0.0034(4) 0.0087(4) 0.0029(4)
S3 0.0203(6) 0.0244(6) 0.0494(7) 0.0001(4) 0.0101(5) 0.0016(4)
N1 0.0172(17) 0.0304(19) 0.034(2) -0.0001(15) 0.0058(14) 0.0010(14)
C1 0.020(2) 0.026(2) 0.042(3) 0.0045(18) 0.0071(19) -0.0037(17)
C2 0.0143(19) 0.027(2) 0.028(2) 0.0005(16) 0.0017(16) -0.0015(16)
C3 0.017(2) 0.023(2) 0.026(2) -0.0010(16) 0.0005(16) 0.0008(16)
C4 0.019(2) 0.022(2) 0.034(2) 0.0010(16) 0.0037(17) -0.0006(16)
S4 0.0208(6) 0.0218(5) 0.0277(6) 0.0000(4) 0.0078(4) 0.0000(4)
O1 0.0361(18) 0.0286(16) 0.0384(18) 0.0089(13) 0.0120(14) 0.0035(13)
O2 0.0226(16) 0.0390(17) 0.0332(17) -0.0048(13) 0.0023(13) 0.0018(13)
O4 0.0226(17) 0.0270(15) 0.049(2) -0.0005(14) 0.0146(14) -0.0041(13)
O5 0.0332(18) 0.0271(16) 0.0357(17) -0.0063(13) 0.0118(13) 0.0044(13)

loop_
_atom_type_symbol
_atom_type_description
_atom_type_scat_dispersion_real
_atom_type_scat_dispersion_imag
_atom_type_scat_source
C C 0.0033 0.0016 'International Tables Vol C Tables 4.2.6.8 and 6.1.1.4'
H H 0.0000 0.0000 'International Tables Vol C Tables 4.2.6.8 and 6.1.1.4'
N N 0.0061 0.0033 'International Tables Vol C Tables 4.2.6.8 and 6.1.1.4'
O O 0.0106 0.0060 'International Tables Vol C Tables 4.2.6.8 and 6.1.1.4'
S S 0.1246 0.1234 'International Tables Vol C Tables 4.2.6.8 and 6.1.1.4'

loop_
_geom_angle_atom_site_label_1
_geom_angle_atom_site_label_2
_geom_angle_atom_site_label_3
_geom_angle
_geom_angle_site_symmetry_1
_geom_angle_site_symmetry_3
_geom_angle_publ_flag
N1 S1 C2 98.52(19) . . ?
N1 S2 C3 98.15(19) . . ?
C1 S3 C4 95.4(2) . . ?
S1 N1 S2 118.4(2) . . ?
C2 C1 S3 109.9(3) . . ?
C2 C1 H1 125.1 . . ?
S3 C1 H1 125.1 . . ?
C1 C2 C3 112.4(4) . . ?
C1 C2 S1 134.9(3) . . ?
C3 C2 S1 112.7(3) . . ?
C4 C3 C2 113.1(4) . . ?
C4 C3 S2 134.7(3) . . ?
C2 C3 S2 112.2(3) . . ?
C3 C4 S3 109.2(3) . . ?
C3 C4 H4 125.4 . . ?
S3 C4 H4 125.4 . . ?
O5 S4 O4 113.82(18) . . ?
O5 S4 O1 113.39(19) . . ?
O4 S4 O1 111.70(19) . . ?
O5 S4 O2 104.17(18) . . ?
O4 S4 O2 107.23(18) . . ?
O1 S4 O2 105.70(18) . . ?
S4 O2 H2A 109.5 . . ?

loop_
_geom_bond_atom_site_label_1
_geom_bond_atom_site_label_2
_geom_bond_distance
_geom_bond_site_symmetry_2
_geom_bond_publ_flag
S1 N1 1.603(4) . ?
S1 C2 1.712(4) . ?
S2 N1 1.604(4) . ?
S2 C3 1.727(4) . ?
S3 C1 1.688(4) . ?
S3 C4 1.697(4) . ?
C1 C2 1.375(6) . ?
C1 H1 0.9500 . ?
C2 C3 1.442(6) . ?
C3 C4 1.373(6) . ?
C4 H4 0.9500 . ?
S4 O5 1.437(3) . ?
S4 O4 1.444(3) . ?
S4 O1 1.451(3) . ?
S4 O2 1.572(3) . ?
O2 H2A 0.8400 . ?

loop_
_cod_related_entry_id
_cod_related_entry_database
_cod_related_entry_code
1 ChemSpider 30652714
